data_9010808
loop_
_publ_author_name
'Schwendtner, K.'
'Kolitsch, U.'

_publ_section_title
;Two new structure types: KFe3(AsO4)2(HAsO4)2 and K(H2O)M3+(H1.5AsO4)2(H2AsO4)
 (M3+ = Fe, Ga, In) - synthesis, crystal structure and spectroscopy
;
_journal_name_full 'European Journal of Mineralogy'
_journal_page_first 399
_journal_page_last 409
_journal_paper_doi 10.1127/0935-1221/2007/0019-1726
_journal_volume 19
_journal_year 2007
_chemical_formula_structural K(H2O)Ga(H1.5AsO4)2(H2AsO4)
_chemical_formula_sum 'As3 Ga H7 K O13'
_space_group_IT_number 13
_symmetry_space_group_name_Hall '-P 2yac'
_symmetry_space_group_name_H-M 'P 1 2/n 1'
_cell_angle_alpha 90
_cell_angle_beta 94.71
_cell_angle_gamma 90
_cell_length_a 4.641
_cell_length_b 8.696
_cell_length_c 13.772
_cell_formula_units_Z 2
_cell_volume 553.935
_database_code_amcsd 0007222
_exptl_crystal_density_diffrn 3.289
_cod_original_formula_sum 'K O13 Ga As3 H7'
_cod_database_code 9010808
_amcsd_formula_title K(H2O)Ga(H1.5AsO4)2(H2AsO4)

loop_
_space_group_symop_operation_xyz
x,y,z
1/2-x,y,1/2-z
1/2+x,-y,1/2+z
-x,-y,-z

loop_
_atom_site_label
_atom_site_fract_x
_atom_site_fract_y
_atom_site_fract_z
_atom_site_occupancy
_atom_site_U_iso_or_equiv
K 0.62210 0.99480 0.00933 0.50000 0.04020
O7 0.75000 0.34160 0.25000 1.00000 0.02230
Ga 0.75000 0.77461 0.25000 1.00000 0.01229
As1 0.20831 0.65344 0.10342 1.00000 0.01268
As2 0.25000 0.03104 0.25000 1.00000 0.01297
O1 -0.02450 0.61440 0.18641 1.00000 0.01510
O2 0.47670 0.77660 0.13442 1.00000 0.01520
O3 0.32940 0.48300 0.06510 1.00000 0.02090
O4 0.04130 0.74490 0.00288 1.00000 0.02360
O5 -0.02360 0.93760 0.19101 1.00000 0.01440
O6 0.13450 0.14990 0.33841 1.00000 0.02280
H1 -0.00900 0.21200 0.31700 1.00000 0.10000
H2 -0.07600 0.67500 -0.02600 1.00000 0.08000
H3 0.84200 0.40700 0.21700 1.00000 0.03400
H4 0.46400 0.50400 0.02400 0.50000 0.02000

loop_
_cod_related_entry_id
_cod_related_entry_database
_cod_related_entry_code
1 AMCSD 0007222
